data_8101367
loop_
_publ_author_name
'Hofmann, Peter'
'Meier, Claudia'
'Maier, Alfons'
'Steck, Oliver'
'Sporys, Volker'
'Rominger, Frank'

_publ_section_title
;
Crystal structure of di-\m~2~-chlorobis[bis(di-tert-butylphosphino)-
methane]diiridium, C~34~H~76~Cl~2~Ir~2~P~4~ and of di-\m~2~-iodobis
[bis(di-tert-butylphosphino)methane]diiridium, C~34~H~76~I~2~Ir~2~P~4~, 
two halide-bridged iridium dimers
;
_journal_issue 4
_journal_name_full 'Zeitschrift f\"ur Kristallographie - New Crystal Structures'
_journal_page_first 609
_journal_page_last 614
_journal_volume 215
_journal_year 2000
_chemical_formula_sum 'C34 H76 Cl2 Ir2 P4'
_chemical_formula_weight 1064.13
_space_group_IT_number 14
_symmetry_cell_setting monoclinic
_symmetry_space_group_name_Hall '-P 2ybc'
_symmetry_space_group_name_H-M 'P 1 21/c 1'
_cell_angle_alpha 90.00
_cell_angle_beta 113.1180(10)
_cell_angle_gamma 90.00
_cell_formula_units_Z 4
_cell_length_a 16.8061(3)
_cell_length_b 13.0107(2)
_cell_length_c 21.4000(3)
_cell_measurement_temperature 200(2)
_cell_volume 4303.55(12)
_diffrn_ambient_temperature 200(2)
_exptl_crystal_density_diffrn 1.642
_refine_ls_R_factor_obs 0.0529
_refine_ls_wR_factor_obs 0.1395
_cod_depositor_comments
;
The following automatic conversions were performed:
'_symmetry_cell_setting' value 'Monoclinic' changed to 'monoclinic'
according to '/home/saulius/struct/CIF-dictionaries/cif_core.dic'
dictionary named 'cif_core.dic' version 2.4.1 from 2010-06-29.

Automatic conversion script
Id: cif_fix_enum 1527 2010-12-29 10:47:43Z saulius 
;
_cod_original_sg_symbol_H-M 'P 21/c'
_cod_database_code 8101367

loop_
_symmetry_equiv_pos_as_xyz
'x, y, z'
'-x, y+1/2, -z+1/2'
'-x, -y, -z'
'x, -y-1/2, z-1/2'

loop_
_atom_site_aniso_label
_atom_site_aniso_U_11
_atom_site_aniso_U_22
_atom_site_aniso_U_33
_atom_site_aniso_U_23
_atom_site_aniso_U_13
_atom_site_aniso_U_12
Ir1 0.0236(3) 0.0175(2) 0.0314(3) -0.0005(2) 0.0172(2) 0.0009(2)
P1 0.036(2) 0.018(2) 0.034(2) 0.0020(15) 0.020(2) 0.0034(15)
C11 0.054(10) 0.039(9) 0.035(9) 0.007(7) 0.019(8) -0.005(8)
C12 0.208(38) 0.044(12) 0.183(35) -0.022(16) 0.154(33) -0.050(18)
C13 0.105(18) 0.085(16) 0.098(18) -0.004(14) 0.091(17) -0.011(15)
C14 0.053(13) 0.117(21) 0.090(18) 0.028(17) 0.014(12) -0.023(14)
C15 0.052(10) 0.041(9) 0.030(8) -0.003(7) 0.015(7) 0.006(8)
C16 0.145(27) 0.044(13) 0.115(24) 0.039(14) -0.003(21) 0.040(16)
C17 0.070(15) 0.117(22) 0.091(19) -0.058(18) 0.000(13) 0.033(16)
C18 0.054(13) 0.149(25) 0.063(14) 0.016(16) 0.025(11) 0.017(15)
C10 0.047(9) 0.021(7) 0.044(9) -0.005(6) 0.024(8) 0.003(7)
P2 0.031(2) 0.025(2) 0.029(2) -0.0011(15) 0.018(2) 0.0009(15)
C21 0.051(9) 0.031(8) 0.032(8) -0.006(7) 0.020(7) 0.000(7)
C22 0.066(12) 0.049(10) 0.060(12) -0.030(10) 0.012(10) -0.008(10)
C23 0.074(14) 0.054(12) 0.068(14) 0.003(11) 0.008(11) -0.013(11)
C24 0.039(10) 0.083(14) 0.055(12) -0.009(11) 0.019(9) -0.010(10)
C25 0.042(8) 0.048(9) 0.032(8) -0.002(7) 0.028(7) 0.011(7)
C26 0.076(15) 0.125(22) 0.078(16) -0.001(16) 0.057(14) 0.003(16)
C27 0.069(14) 0.217(34) 0.101(19) -0.099(22) 0.077(15) -0.079(19)
C28 0.083(18) 0.079(17) 0.217(38) -0.020(21) 0.105(24) 0.023(15)
Cl1 0.031(2) 0.0225(15) 0.033(2) -0.0019(13) 0.0179(14) 0.0025(14)
Cl2 0.036(2) 0.026(2) 0.036(2) 0.0015(14) 0.0262(15) 0.0042(14)
Ir2 0.0245(3) 0.0169(2) 0.0313(3) 0.0000(2) 0.0191(2) 0.0008(2)
P3 0.027(2) 0.020(2) 0.034(2) 0.0000(14) 0.021(2) 0.0006(14)
C31 0.029(7) 0.039(8) 0.047(9) 0.002(7) 0.029(7) -0.004(7)
C32 0.049(10) 0.049(10) 0.072(13) -0.004(9) 0.036(10) -0.018(9)
C33 0.043(9) 0.048(9) 0.050(10) 0.006(8) 0.038(8) 0.003(8)
C34 0.071(12) 0.041(9) 0.046(10) 0.017(8) 0.040(9) 0.007(9)
C35 0.029(7) 0.029(7) 0.028(7) -0.004(6) 0.014(6) -0.002(6)
C36 0.044(9) 0.042(9) 0.035(9) -0.001(7) 0.011(7) -0.009(8)
C37 0.055(10) 0.037(9) 0.067(12) -0.010(9) 0.035(10) 0.009(8)
C38 0.050(10) 0.035(8) 0.075(13) -0.004(9) 0.039(10) -0.009(8)
C30 0.037(8) 0.031(7) 0.050(9) 0.005(7) 0.031(7) 0.002(7)
P4 0.029(2) 0.028(2) 0.028(2) 0.0016(15) 0.0180(15) 0.003(2)
C41 0.031(8) 0.052(9) 0.042(9) -0.001(8) 0.022(7) 0.003(7)
C42 0.057(11) 0.064(11) 0.027(8) -0.021(8) 0.017(8) -0.029(9)
C43 0.027(9) 0.115(20) 0.085(16) -0.047(15) 0.003(10) 0.000(11)
C44 0.072(13) 0.051(10) 0.042(10) -0.005(9) 0.029(9) -0.006(10)
C45 0.058(10) 0.028(7) 0.054(10) 0.012(7) 0.041(9) 0.009(8)
C46 0.080(13) 0.045(10) 0.072(13) 0.018(10) 0.061(12) 0.011(10)
C47 0.073(13) 0.046(10) 0.077(14) 0.012(10) 0.041(12) 0.025(10)
C48 0.073(12) 0.034(8) 0.058(11) 0.008(8) 0.041(10) -0.001(9)

loop_
_atom_site_label
_atom_site_type_symbol
_atom_site_fract_x
_atom_site_fract_y
_atom_site_fract_z
_atom_site_U_iso_or_equiv
_atom_site_thermal_displace_type
_atom_site_occupancy
_atom_site_calc_flag
_atom_site_refinement_flags
_atom_site_disorder_group
Ir1 Ir 0.14870(3) 0.02113(4) 0.23231(3) 0.02217(15) Uani 1 d . .
P1 P 0.1280(2) 0.1654(3) 0.1748(2) 0.0277(8) Uani 1 d . .
C11 C 0.2194(12) 0.2087(12) 0.1477(8) 0.042(4) Uani 1 d . .
C12 C 0.2273(26) 0.3231(17) 0.1445(19) 0.121(14) Uani 1 d . .
H12A H 0.1695(25) 0.3541(25) 0.1271(135) 0.182 Uiso 1 calc R .
H12B H 0.2564(174) 0.3402(19) 0.1141(119) 0.182 Uiso 1 calc R .
H12C H 0.2612(153) 0.3498(29) 0.1901(33) 0.182 Uiso 1 calc R .
C13 C 0.2065(17) 0.1603(19) 0.0793(13) 0.080(8) Uani 1 d . .
H13A H 0.2026(115) 0.0855(21) 0.0823(29) 0.120 Uiso 1 calc R .
H13B H 0.2556(59) 0.1779(116) 0.0675(45) 0.120 Uiso 1 calc R .
H13C H 0.1529(63) 0.1866(104) 0.0441(21) 0.120 Uiso 1 calc R .
C14 C 0.3043(15) 0.1607(23) 0.1981(14) 0.091(9) Uani 1 d . .
H14A H 0.3441(54) 0.1503(145) 0.1753(32) 0.136 Uiso 1 calc R .
H14B H 0.2919(23) 0.0945(78) 0.2141(82) 0.136 Uiso 1 calc R .
H14C H 0.3310(68) 0.2070(77) 0.2369(51) 0.136 Uiso 1 calc R .
C15 C 0.0207(11) 0.1889(13) 0.1002(8) 0.042(4) Uani 1 d . .
C16 C 0.0142(22) 0.2991(17) 0.0734(16) 0.118(12) Uani 1 d . .
H16A H -0.0423(70) 0.3091(63) 0.0361(91) 0.177 Uiso 1 calc R .
H16B H 0.0601(108) 0.3112(66) 0.0568(123) 0.177 Uiso 1 calc R .
H16C H 0.0205(171) 0.3476(17) 0.1101(39) 0.177 Uiso 1 calc R .
C17 C 0.0061(16) 0.1117(22) 0.0441(14) 0.103(11) Uani 1 d . .
H17A H 0.0098(147) 0.0420(23) 0.0624(29) 0.154 Uiso 1 calc R .
H17B H 0.0503(93) 0.1205(118) 0.0254(80) 0.154 Uiso 1 calc R .
H17C H -0.0513(63) 0.1223(118) 0.0081(56) 0.154 Uiso 1 calc R .
C18 C -0.0504(15) 0.1793(25) 0.1243(13) 0.088(8) Uani 1 d . .
H18A H -0.0876(77) 0.2402(76) 0.1105(90) 0.132 Uiso 1 calc R .
H18B H -0.0261(15) 0.1736(159) 0.1739(15) 0.132 Uiso 1 calc R .
H18C H -0.0846(81) 0.1178(89) 0.1043(83) 0.132 Uiso 1 calc R .
C10 C 0.1289(11) 0.2524(10) 0.2443(8) 0.036(3) Uani 1 d . .
H10A H 0.0736(11) 0.2894(10) 0.2336(8) 0.043 Uiso 1 calc R .
H10B H 0.1782(11) 0.3010(10) 0.2597(8) 0.043 Uiso 1 calc R .
P2 P 0.1439(2) 0.1393(3) 0.3040(2) 0.0266(7) Uani 1 d . .
C21 C 0.2454(11) 0.1701(11) 0.3812(8) 0.037(4) Uani 1 d . .
C22 C 0.2418(14) 0.2685(15) 0.4212(11) 0.062(5) Uani 1 d . .
H22A H 0.2043(81) 0.2561(42) 0.4458(63) 0.093 Uiso 1 calc R .
H22B H 0.2186(93) 0.3256(32) 0.3893(13) 0.093 Uiso 1 calc R .
H22C H 0.3002(20) 0.2857(69) 0.4536(56) 0.093 Uiso 1 calc R .
C23 C 0.2763(15) 0.0776(16) 0.4306(12) 0.071(6) Uani 1 d . .
H23A H 0.3372(35) 0.0874(64) 0.4609(58) 0.107 Uiso 1 calc R .
H23B H 0.2704(102) 0.0141(22) 0.4045(13) 0.107 Uiso 1 calc R .
H23C H 0.2411(73) 0.0729(78) 0.4577(60) 0.107 Uiso 1 calc R .
C24 C 0.3210(12) 0.1871(17) 0.3570(10) 0.059(5) Uani 1 d . .
H24A H 0.3226(61) 0.1299(61) 0.3277(62) 0.088 Uiso 1 calc R .
H24B H 0.3760(15) 0.1905(113) 0.3966(11) 0.088 Uiso 1 calc R .
H24C H 0.3117(51) 0.2516(60) 0.3315(65) 0.088 Uiso 1 calc R .
C25 C 0.0493(10) 0.1360(13) 0.3330(8) 0.036(3) Uani 1 d . .
C26 C 0.0784(16) 0.0808(23) 0.4049(13) 0.084(8) Uani 1 d . .
H26A H 0.1231(89) 0.1220(77) 0.4393(22) 0.127 Uiso 1 calc R .
H26B H 0.1016(115) 0.0125(62) 0.4024(29) 0.127 Uiso 1 calc R .
H26C H 0.0283(30) 0.0739(133) 0.4173(46) 0.127 Uiso 1 calc R .
C27 C -0.0234(14) 0.0816(26) 0.2823(13) 0.115(13) Uani 1 d . .
H27A H -0.0024(28) 0.0195(104) 0.2679(96) 0.173 Uiso 1 calc R .
H27B H -0.0518(100) 0.1264(72) 0.2430(58) 0.173 Uiso 1 calc R .
H27C H -0.0650(84) 0.0625(179) 0.3021(44) 0.173 Uiso 1 calc R .
C28 C 0.0259(18) 0.2435(20) 0.3507(19) 0.112(12) Uani 1 d . .
H28A H 0.0783(35) 0.2775(81) 0.3823(103) 0.169 Uiso 1 calc R .
H28B H -0.0159(131) 0.2368(22) 0.3720(122) 0.169 Uiso 1 calc R .
H28C H 0.0005(151) 0.2845(68) 0.3092(24) 0.169 Uiso 1 calc R .
Cl1 Cl 0.1504(2) -0.0996(2) 0.1464(2) 0.0270(7) Uani 1 d . .
Cl2 Cl 0.1747(2) -0.1319(2) 0.3022(2) 0.0286(7) Uani 1 d . .
Ir2 Ir 0.25956(3) -0.18929(4) 0.23961(3) 0.02177(15) Uani 1 d . .
P3 P 0.3394(2) -0.2514(2) 0.1883(2) 0.0238(7) Uani 1 d . .
C31 C 0.4083(9) -0.1601(12) 0.1600(8) 0.034(3) Uani 1 d . .
C32 C 0.4599(12) -0.0932(14) 0.2179(10) 0.053(5) Uani 1 d . .
H32A H 0.4982(62) -0.1358(16) 0.2554(27) 0.079 Uiso 1 calc R .
H32B H 0.4209(12) -0.0540(77) 0.2330(45) 0.079 Uiso 1 calc R .
H32C H 0.4946(67) -0.0456(70) 0.2035(22) 0.079 Uiso 1 calc R .
C33 C 0.4718(11) -0.2203(13) 0.1367(9) 0.041(4) Uani 1 d . .
H33A H 0.4396(16) -0.2509(77) 0.0920(28) 0.061 Uiso 1 calc R .
H33B H 0.5000(58) -0.2747(61) 0.1696(33) 0.061 Uiso 1 calc R .
H33C H 0.5157(47) -0.1731(23) 0.1338(59) 0.061 Uiso 1 calc R .
C34 C 0.3487(13) -0.0892(13) 0.1014(9) 0.047(4) Uani 1 d . .
H34A H 0.2980(43) -0.0691(79) 0.1104(34) 0.071 Uiso 1 calc R .
H34B H 0.3299(66) -0.1265(35) 0.0582(13) 0.071 Uiso 1 calc R .
H34C H 0.3809(29) -0.0276(47) 0.0989(42) 0.071 Uiso 1 calc R .
C35 C 0.2895(9) -0.3504(11) 0.1176(7) 0.028(3) Uani 1 d . .
C36 C 0.2584(11) -0.3023(13) 0.0459(8) 0.042(4) Uani 1 d . .
H36A H 0.2218(62) -0.2426(55) 0.0435(20) 0.062 Uiso 1 calc R .
H36B H 0.2251(63) -0.3533(31) 0.0120(10) 0.062 Uiso 1 calc R .
H36C H 0.3086(11) -0.2806(81) 0.0367(24) 0.062 Uiso 1 calc R .
C37 C 0.3513(12) -0.4411(13) 0.1223(10) 0.049(4) Uani 1 d . .
H37A H 0.3692(68) -0.4736(65) 0.1670(26) 0.074 Uiso 1 calc R .
H37B H 0.4024(41) -0.4154(20) 0.1159(67) 0.074 Uiso 1 calc R .
H37C H 0.3213(30) -0.4916(50) 0.0869(44) 0.074 Uiso 1 calc R .
C38 C 0.2060(12) -0.3932(13) 0.1222(11) 0.049(4) Uani 1 d . .
H38A H 0.2214(12) -0.4403(78) 0.1609(40) 0.073 Uiso 1 calc R .
H38B H 0.1721(42) -0.4302(86) 0.0802(28) 0.073 Uiso 1 calc R .
H38C H 0.1716(42) -0.3362(15) 0.1284(67) 0.073 Uiso 1 calc R .
C30 C 0.4209(10) -0.3170(11) 0.2644(8) 0.035(3) Uani 1 d . .
H30A H 0.4800(10) -0.2885(11) 0.2783(8) 0.042 Uiso 1 calc R .
H30B H 0.4216(10) -0.3927(11) 0.2595(8) 0.042 Uiso 1 calc R .
P4 P 0.3639(2) -0.2735(3) 0.3196(2) 0.0261(7) Uani 1 d . .
C41 C 0.4449(10) -0.1988(13) 0.3945(8) 0.039(4) Uani 1 d . .
C42 C 0.4449(12) -0.0860(14) 0.3726(8) 0.049(5) Uani 1 d . .
H42A H 0.4631(82) -0.0827(17) 0.3343(44) 0.073 Uiso 1 calc R .
H42B H 0.4852(64) -0.0461(25) 0.4107(22) 0.073 Uiso 1 calc R .
H42C H 0.3865(22) -0.0574(33) 0.3587(63) 0.073 Uiso 1 calc R .
C43 C 0.5383(12) -0.2418(22) 0.4208(13) 0.082(8) Uani 1 d . .
H43A H 0.5604(47) -0.2371(135) 0.3848(35) 0.122 Uiso 1 calc R .
H43B H 0.5381(22) -0.3139(50) 0.4341(91) 0.122 Uiso 1 calc R .
H43C H 0.5755(29) -0.2018(98) 0.4603(62) 0.122 Uiso 1 calc R .
C44 C 0.4157(14) -0.1959(15) 0.4536(9) 0.053(5) Uani 1 d . .
H44A H 0.4144(86) -0.2659(18) 0.4700(46) 0.080 Uiso 1 calc R .
H44B H 0.3576(39) -0.1658(97) 0.4382(20) 0.080 Uiso 1 calc R .
H44C H 0.4562(51) -0.1541(88) 0.4905(29) 0.080 Uiso 1 calc R .
C45 C 0.3362(12) -0.3958(12) 0.3566(9) 0.041(4) Uani 1 d . .
C46 C 0.2700(14) -0.3721(14) 0.3876(11) 0.056(5) Uani 1 d . .
H46A H 0.2235(48) -0.3294(91) 0.3561(32) 0.084 Uiso 1 calc R .
H46B H 0.2985(24) -0.3352(95) 0.4306(37) 0.084 Uiso 1 calc R .
H46C H 0.2456(68) -0.4366(15) 0.3960(67) 0.084 Uiso 1 calc R .
C47 C 0.4147(14) -0.4507(15) 0.4080(12) 0.062(5) Uani 1 d . .
H47A H 0.4427(59) -0.4063(49) 0.4476(36) 0.093 Uiso 1 calc R .
H47B H 0.4558(47) -0.4662(106) 0.3870(27) 0.093 Uiso 1 calc R .
H47C H 0.3963(19) -0.5148(60) 0.4223(60) 0.093 Uiso 1 calc R .
C48 C 0.2922(13) -0.4692(13) 0.2972(10) 0.050(4) Uani 1 d . .
H48A H 0.2438(53) -0.4339(34) 0.2618(30) 0.075 Uiso 1 calc R .
H48B H 0.2705(75) -0.5293(49) 0.3132(17) 0.075 Uiso 1 calc R .
H48C H 0.3341(25) -0.4913(78) 0.2785(43) 0.075 Uiso 1 calc R .

loop_
_geom_bond_atom_site_label_1
_geom_bond_atom_site_label_2
_geom_bond_distance
_geom_bond_site_symmetry_2
_geom_bond_publ_flag
Ir1 P2 2.196(4) . ?
Ir1 P1 2.196(3) . ?
Ir1 Cl2 2.424(3) . ?
Ir1 Cl1 2.427(3) . ?
P1 C10 1.864(14) . ?
P1 C15 1.91(2) . ?
P1 C11 1.93(2) . ?
P1 P2 2.692(5) . ?
C11 C12 1.50(3) . ?
C11 C13 1.53(3) . ?
C11 C14 1.54(3) . ?
C15 C18 1.48(3) . ?
C15 C17 1.51(3) . ?
C15 C16 1.53(3) . ?
C10 P2 1.90(2) . ?
P2 C21 1.89(2) . ?
P2 C25 1.921(14) . ?
C21 C22 1.55(2) . ?
C21 C23 1.55(3) . ?
C21 C24 1.56(2) . ?
C25 C27 1.46(3) . ?
C25 C28 1.54(3) . ?
C25 C26 1.59(3) . ?
Cl1 Ir2 2.415(3) . ?
Cl2 Ir2 2.426(3) . ?
Ir2 P3 2.195(3) . ?
Ir2 P4 2.202(4) . ?
P3 C30 1.87(2) . ?
P3 C35 1.911(14) . ?
P3 C31 1.916(14) . ?
P3 P4 2.691(5) . ?
C31 C32 1.48(2) . ?
C31 C33 1.56(2) . ?
C31 C34 1.56(2) . ?
C35 C36 1.55(2) . ?
C35 C38 1.55(2) . ?
C35 C37 1.55(2) . ?
C30 P4 1.879(14) . ?
P4 C41 1.91(2) . ?
P4 C45 1.914(15) . ?
C41 C44 1.53(2) . ?
C41 C42 1.54(2) . ?
C41 C43 1.55(2) . ?
C45 C47 1.52(3) . ?
C45 C46 1.53(2) . ?
C45 C48 1.53(3) . ?
